data_5000190
loop_
_publ_author_name
'Goedkoop, J. A.'
'MacGillavry, C. H.'

_publ_section_title
;
The crystal structure of malonic acid
;
_journal_issue 2
_journal_name_full 'Acta Crystallographica'
_journal_page_first 125
_journal_page_last 127
_journal_paper_doi 10.1107/S0365110X57000353
_journal_volume 10
_journal_year 1957
_chemical_formula_moiety 'C3 H4 O4'
_chemical_formula_sum 'C3 H4 O4'
_chemical_name_systematic 'Malonic acid'
_space_group_IT_number 2
_symmetry_cell_setting triclinic
_symmetry_Int_Tables_number 2
_symmetry_space_group_name_Hall '-P 1'
_symmetry_space_group_name_H-M 'P -1'
_cell_angle_alpha 102.7
_cell_angle_beta 135.17
_cell_angle_gamma 85.17
_cell_formula_units_Z 2
_cell_length_a 5.33
_cell_length_b 5.14
_cell_length_c 11.25
_cell_volume 210.816
_diffrn_ambient_temperature ?
_refine_ls_R_factor_gt 13.2
_refine_ls_wR_factor_gt 13.2
_cod_database_code 5000190

loop_
_symmetry_equiv_pos_site_id
_symmetry_equiv_pos_as_xyz
1 x,y,z
2 -x,-y,-z

loop_
_atom_site_label
_atom_site_type_symbol
_atom_site_fract_x
_atom_site_fract_y
_atom_site_fract_z
C1 C -0.38000 0.12900 0.25000
C2 C -0.43500 0.29700 0.36100
C3 C -0.44300 0.29000 0.13400
O1 O -0.43500 0.54200 0.37100
O2 O -0.43000 0.17000 0.44900
O3 O -0.18500 0.41500 0.18500
O4 O -0.78000 0.27400 -0.01300

loop_
_atom_type_symbol
_atom_type_radius_bond
C 0.68
O 0.68
